data_4513127
loop_
_publ_author_name
'Hisamatsu, Shugo'
'Masu, Hyuma'
'Takahashi, Masahiro'
'Kishikawa, Keiki'
'Kohmoto, Shigeo'

_publ_section_title
;
 Pairwise Packing of Anthracene Fluorophore: Hydrogen-Bonding-Assisted
 Dimer Emission in Solid State
;
_journal_issue 5
_journal_name_full 'Crystal Growth &amp; Design'
_journal_page_first 2291
_journal_paper_doi 10.1021/acs.cgd.5b00081
_journal_volume 15
_journal_year 2015
_chemical_formula_moiety 'C27 H25 N O4'
_chemical_formula_sum 'C27 H25 N O4'
_chemical_formula_weight 427.48
_chemical_name_systematic
; 
 ? 
;
_space_group_IT_number 14
_symmetry_cell_setting monoclinic
_symmetry_space_group_name_Hall '-P 2yn'
_symmetry_space_group_name_H-M 'P 1 21/n 1'
_atom_sites_solution_hydrogens geom
_atom_sites_solution_primary direct
_atom_sites_solution_secondary difmap
_audit_creation_method SHELXL-97
_cell_angle_alpha 90.00
_cell_angle_beta 108.0070(10)
_cell_angle_gamma 90.00
_cell_formula_units_Z 8
_cell_length_a 18.3980(11)
_cell_length_b 13.5344(8)
_cell_length_c 18.9760(11)
_cell_measurement_reflns_used 8555
_cell_measurement_temperature 173
_cell_measurement_theta_max 27.47
_cell_measurement_theta_min 2.33
_cell_volume 4493.7(5)
_computing_cell_refinement 'APEX2 (Bruker AXS, 2006)'
_computing_data_collection 'APEX2 (Bruker AXS, 2006)'
_computing_data_reduction 'SAINT (Bruker AXS, 2004)'
_computing_molecular_graphics 'XSHEL (Bruker AXS,2002)'
_computing_publication_material 'XCIF (Bruker AXS, 2001)'
_computing_structure_refinement 'SHELXL-97 (Sheldrick, 1997)'
_computing_structure_solution 'SHELXS-97 (Sheldrick, 1997)'
_diffrn_ambient_temperature 173
_diffrn_detector_area_resol_mean 8.333
_diffrn_measured_fraction_theta_full 0.998
_diffrn_measured_fraction_theta_max 0.976
_diffrn_measurement_device_type 'Bruker APEXII CCD area detector'
_diffrn_measurement_method 'phi and omega scans'
_diffrn_radiation_monochromator graphite
_diffrn_radiation_source 'fine-focus sealed tube'
_diffrn_radiation_type MoK\a
_diffrn_radiation_wavelength 0.71073
_diffrn_reflns_av_R_equivalents 0.0219
_diffrn_reflns_av_sigmaI/netI 0.0278
_diffrn_reflns_limit_h_max 23
_diffrn_reflns_limit_h_min -23
_diffrn_reflns_limit_k_max 16
_diffrn_reflns_limit_k_min -17
_diffrn_reflns_limit_l_max 21
_diffrn_reflns_limit_l_min -24
_diffrn_reflns_number 24972
_diffrn_reflns_theta_full 25.00
_diffrn_reflns_theta_max 27.52
_diffrn_reflns_theta_min 1.85
_exptl_absorpt_coefficient_mu 0.085
_exptl_absorpt_correction_T_max 0.9669
_exptl_absorpt_correction_T_min 0.9621
_exptl_absorpt_correction_type empirical
_exptl_absorpt_process_details
;
SADABS Sheldrick 1996
;
_exptl_crystal_colour 'pale yellow'
_exptl_crystal_density_diffrn 1.264
_exptl_crystal_density_method 'not measured'
_exptl_crystal_description block
_exptl_crystal_F_000 1808
_exptl_crystal_size_max 0.46
_exptl_crystal_size_mid 0.40
_exptl_crystal_size_min 0.40
_refine_diff_density_max 0.368
_refine_diff_density_min -0.248
_refine_diff_density_rms 0.039
_refine_ls_extinction_method none
_refine_ls_goodness_of_fit_ref 1.041
_refine_ls_hydrogen_treatment constr
_refine_ls_matrix_type full
_refine_ls_number_parameters 583
_refine_ls_number_reflns 10118
_refine_ls_number_restraints 0
_refine_ls_restrained_S_all 1.041
_refine_ls_R_factor_all 0.0552
_refine_ls_R_factor_gt 0.0406
_refine_ls_shift/su_max 0.005
_refine_ls_shift/su_mean 0.000
_refine_ls_structure_factor_coef Fsqd
_refine_ls_weighting_details 'calc w=1/[\s^2^(Fo^2^)+(0.0501P)^2^+1.0945P] where P=(Fo^2^+2Fc^2^)/3'
_refine_ls_weighting_scheme calc
_refine_ls_wR_factor_gt 0.1005
_refine_ls_wR_factor_ref 0.1094
_reflns_number_gt 7923
_reflns_number_total 10118
_reflns_threshold_expression >2sigma(I)
_cod_data_source_file cg5b00081_si_002.cif
_cod_data_source_block 13G(a130130his1)
_cod_depositor_comments
;
The following automatic conversions were performed:

'_symmetry_cell_setting' value 'Monoclinic' changed to 'monoclinic'
according to
/usr/data/users/saulius/crontab/automatic-downloads/current/ACS/lib/dictionaries/cif_core.dic
dictionary named 'cif_core.dic' version 2.4.2 from 2011-04-26.

Automatic conversion script
Id: cif_fix_values 3271 2015-04-21 07:52:19Z andrius 
;
_cod_original_sg_symbol_H-M 'P2(1)/n  '
_cod_database_code 4513127

loop_
_symmetry_equiv_pos_as_xyz
'x, y, z'
'-x+1/2, y+1/2, -z+1/2'
'-x, -y, -z'
'x-1/2, -y-1/2, z-1/2'

loop_
_atom_site_label
_atom_site_type_symbol
_atom_site_fract_x
_atom_site_fract_y
_atom_site_fract_z
_atom_site_U_iso_or_equiv
_atom_site_adp_type
_atom_site_occupancy
_atom_site_symmetry_multiplicity
_atom_site_calc_flag
_atom_site_refinement_flags
C17 C 0.11537(7) 0.59475(10) 0.05456(7) 0.0280(3) Uani 1 1 d .
C22 C 0.06466(7) 0.67825(9) 0.04189(7) 0.0269(3) Uani 1 1 d .
C8 C -0.05844(7) 0.75557(9) 0.04595(7) 0.0283(3) Uani 1 1 d .
C9 C -0.00275(7) 0.67143(9) 0.06155(7) 0.0272(3) Uani 1 1 d .
C10 C -0.02153(8) 0.58582(9) 0.09392(7) 0.0288(3) Uani 1 1 d .
C18 C 0.18309(8) 0.60260(11) 0.03329(7) 0.0337(3) Uani 1 1 d .
H18 H 0.2169 0.5478 0.0407 0.040 Uiso 1 1 calc R
C24 C 0.28522(7) 0.28514(10) 0.24159(7) 0.0293(3) Uani 1 1 d .
C16 C 0.09688(7) 0.50923(9) 0.08707(7) 0.0280(3) Uani 1 1 d .
C5 C -0.07108(8) 1.04424(10) 0.17727(8) 0.0350(3) Uani 1 1 d .
H5 H -0.1169 1.0196 0.1839 0.042 Uiso 1 1 calc R
C6 C -0.04202(7) 1.00066(9) 0.12566(8) 0.0295(3) Uani 1 1 d .
C15 C 0.02970(8) 0.50275(9) 0.10714(7) 0.0292(3) Uani 1 1 d .
C21 C 0.08468(8) 0.76475(10) 0.00871(8) 0.0326(3) Uani 1 1 d .
H21 H 0.0516 0.8204 -0.0005 0.039 Uiso 1 1 calc R
C7 C -0.08413(8) 0.91731(10) 0.07866(8) 0.0339(3) Uani 1 1 d .
H7A H -0.1301 0.9001 0.0928 0.041 Uiso 1 1 calc R
H7B H -0.1007 0.9368 0.0258 0.041 Uiso 1 1 calc R
C19 C 0.20024(8) 0.68661(12) 0.00270(8) 0.0388(3) Uani 1 1 d .
H19 H 0.2460 0.6903 -0.0103 0.047 Uiso 1 1 calc R
C20 C 0.15023(9) 0.76876(11) -0.00988(8) 0.0378(3) Uani 1 1 d .
H20 H 0.1626 0.8272 -0.0315 0.045 Uiso 1 1 calc R
C11 C -0.08908(8) 0.57810(11) 0.11544(8) 0.0362(3) Uani 1 1 d .
H11 H -0.1235 0.6323 0.1072 0.043 Uiso 1 1 calc R
C1 C 0.02500(8) 1.03748(11) 0.11667(8) 0.0371(3) Uani 1 1 d .
H1 H 0.0454 1.0081 0.0814 0.044 Uiso 1 1 calc R
C14 C 0.00990(9) 0.41636(10) 0.14021(8) 0.0375(3) Uani 1 1 d .
H14 H 0.0428 0.3606 0.1488 0.045 Uiso 1 1 calc R
C13 C -0.05496(10) 0.41244(11) 0.15964(9) 0.0440(4) Uani 1 1 d .
H13 H -0.0670 0.3541 0.1816 0.053 Uiso 1 1 calc R
C23 C 0.19634(8) 0.40950(10) 0.16965(8) 0.0336(3) Uani 1 1 d .
C27 C 0.31156(9) 0.18772(12) 0.21853(9) 0.0432(4) Uani 1 1 d .
H27A H 0.2677 0.1433 0.2002 0.065 Uiso 1 1 calc R
H27B H 0.3494 0.1575 0.2613 0.065 Uiso 1 1 calc R
H27C H 0.3347 0.1994 0.1792 0.065 Uiso 1 1 calc R
C4 C -0.03368(9) 1.12376(11) 0.21943(9) 0.0406(3) Uani 1 1 d .
H4 H -0.0540 1.1534 0.2547 0.049 Uiso 1 1 calc R
C3 C 0.03265(9) 1.15948(11) 0.21011(9) 0.0414(4) Uani 1 1 d .
H3 H 0.0582 1.2137 0.2391 0.050 Uiso 1 1 calc R
C12 C -0.10503(9) 0.49465(12) 0.14752(9) 0.0434(4) Uani 1 1 d .
H12 H -0.1500 0.4913 0.1619 0.052 Uiso 1 1 calc R
C2 C 0.06228(9) 1.11671(12) 0.15879(9) 0.0421(4) Uani 1 1 d .
H2 H 0.1081 1.1416 0.1524 0.051 Uiso 1 1 calc R
C25 C 0.24133(9) 0.26537(12) 0.29552(8) 0.0428(4) Uani 1 1 d .
H25A H 0.2174 0.3267 0.3046 0.064 Uiso 1 1 calc R
H25B H 0.2764 0.2408 0.3423 0.064 Uiso 1 1 calc R
H25C H 0.2017 0.2158 0.2746 0.064 Uiso 1 1 calc R
C26 C 0.35110(10) 0.35495(14) 0.27145(11) 0.0600(5) Uani 1 1 d .
H26A H 0.3761 0.3669 0.2335 0.090 Uiso 1 1 calc R
H26B H 0.3880 0.3258 0.3154 0.090 Uiso 1 1 calc R
H26C H 0.3322 0.4176 0.2850 0.090 Uiso 1 1 calc R
O4 O 0.23268(5) 0.32285(7) 0.17088(5) 0.0306(2) Uani 1 1 d .
O1 O -0.12051(6) 0.75343(7) -0.00038(6) 0.0419(3) Uani 1 1 d .
O2 O -0.03256(5) 0.83260(7) 0.09024(5) 0.0337(2) Uani 1 1 d .
O3 O 0.20460(8) 0.46493(9) 0.22126(6) 0.0643(4) Uani 1 1 d .
N1 N 0.14786(7) 0.42654(8) 0.10056(6) 0.0322(3) Uani 1 1 d .
H1A H 0.1478 0.3866 0.0640 0.039 Uiso 1 1 calc R
C42 C 0.56292(6) 0.05006(9) 0.09281(6) 0.0219(2) Uani 1 1 d .
C36 C 0.57623(7) 0.14793(9) -0.01094(7) 0.0227(2) Uani 1 1 d .
C43 C 0.61498(7) -0.01877(9) 0.08074(7) 0.0219(2) Uani 1 1 d .
C37 C 0.54353(6) 0.13589(9) 0.04604(7) 0.0223(2) Uani 1 1 d .
C35 C 0.55258(7) 0.23447(9) -0.06237(7) 0.0236(3) Uani 1 1 d .
C49 C 0.62788(7) 0.07897(9) -0.02322(7) 0.0231(3) Uani 1 1 d .
C44 C 0.64778(7) -0.00627(9) 0.02373(7) 0.0225(2) Uani 1 1 d .
C45 C 0.69908(7) -0.07675(9) 0.00909(7) 0.0270(3) Uani 1 1 d .
H45 H 0.7128 -0.1337 0.0396 0.032 Uiso 1 1 calc R
C48 C 0.66061(8) 0.08950(10) -0.08180(8) 0.0305(3) Uani 1 1 d .
H48 H 0.6483 0.1459 -0.1131 0.037 Uiso 1 1 calc R
C46 C 0.72865(8) -0.06396(10) -0.04752(7) 0.0304(3) Uani 1 1 d .
H46 H 0.7627 -0.1118 -0.0562 0.037 Uiso 1 1 calc R
C38 C 0.49170(7) 0.20624(10) 0.06010(7) 0.0285(3) Uani 1 1 d .
H38 H 0.4780 0.2632 0.0296 0.034 Uiso 1 1 calc R
C40 C 0.48045(8) 0.10785(10) 0.16214(8) 0.0321(3) Uani 1 1 d .
H40 H 0.4586 0.0991 0.2010 0.038 Uiso 1 1 calc R
C39 C 0.46183(8) 0.19270(10) 0.11628(8) 0.0335(3) Uani 1 1 d .
H39 H 0.4279 0.2407 0.1251 0.040 Uiso 1 1 calc R
C50 C 0.70354(7) -0.11943(9) 0.17654(7) 0.0243(3) Uani 1 1 d .
C47 C 0.70902(8) 0.02035(11) -0.09372(8) 0.0338(3) Uani 1 1 d .
H47 H 0.7298 0.0286 -0.1333 0.041 Uiso 1 1 calc R
C34 C 0.57321(9) 0.40370(10) -0.08213(8) 0.0368(3) Uani 1 1 d .
H34A H 0.5171 0.4130 -0.0984 0.044 Uiso 1 1 calc R
H34B H 0.5901 0.3974 -0.1266 0.044 Uiso 1 1 calc R
C41 C 0.52930(7) 0.03907(10) 0.15077(7) 0.0269(3) Uani 1 1 d .
H41 H 0.5413 -0.0174 0.1819 0.032 Uiso 1 1 calc R
C28 C 0.65494(8) 0.55532(10) -0.06314(9) 0.0339(3) Uani 1 1 d .
H28 H 0.6598 0.5454 -0.1111 0.041 Uiso 1 1 calc R
C51 C 0.76965(8) -0.23351(10) 0.27604(8) 0.0317(3) Uani 1 1 d .
C33 C 0.61191(8) 0.49005(9) -0.03618(8) 0.0308(3) Uani 1 1 d .
C32 C 0.60441(9) 0.50663(11) 0.03335(8) 0.0391(3) Uani 1 1 d .
H32 H 0.5741 0.4632 0.0520 0.047 Uiso 1 1 calc R
C31 C 0.64069(10) 0.58586(12) 0.07580(9) 0.0454(4) Uani 1 1 d .
H31 H 0.6357 0.5964 0.1236 0.054 Uiso 1 1 calc R
C30 C 0.68431(9) 0.64974(11) 0.04861(9) 0.0451(4) Uani 1 1 d .
H30 H 0.7096 0.7038 0.0780 0.054 Uiso 1 1 calc R
C29 C 0.69107(9) 0.63519(11) -0.02061(10) 0.0419(4) Uani 1 1 d .
H29 H 0.7204 0.6797 -0.0395 0.050 Uiso 1 1 calc R
C54 C 0.80039(11) -0.15354(13) 0.33289(9) 0.0547(5) Uani 1 1 d .
H54A H 0.8203 -0.0991 0.3102 0.082 Uiso 1 1 calc R
H54B H 0.8416 -0.1805 0.3744 0.082 Uiso 1 1 calc R
H54C H 0.7593 -0.1291 0.3510 0.082 Uiso 1 1 calc R
C53 C 0.73922(10) -0.31808(14) 0.31127(11) 0.0609(5) Uani 1 1 d .
H53A H 0.6979 -0.2939 0.3293 0.091 Uiso 1 1 calc R
H53B H 0.7805 -0.3448 0.3529 0.091 Uiso 1 1 calc R
H53C H 0.7196 -0.3702 0.2744 0.091 Uiso 1 1 calc R
C52 C 0.82776(10) -0.26863(15) 0.24100(10) 0.0571(5) Uani 1 1 d .
H52A H 0.8044 -0.3178 0.2028 0.086 Uiso 1 1 calc R
H52B H 0.8710 -0.2985 0.2789 0.086 Uiso 1 1 calc R
H52C H 0.8458 -0.2125 0.2184 0.086 Uiso 1 1 calc R
O8 O 0.70038(5) -0.19899(7) 0.21806(5) 0.0316(2) Uani 1 1 d .
O6 O 0.50201(6) 0.23258(7) -0.12065(5) 0.0371(2) Uani 1 1 d .
O5 O 0.59386(5) 0.31493(6) -0.03630(5) 0.0314(2) Uani 1 1 d .
O7 O 0.75937(5) -0.07034(7) 0.18103(6) 0.0385(2) Uani 1 1 d .
N2 N 0.63300(6) -0.10414(7) 0.12694(6) 0.0240(2) Uani 1 1 d .
H2A H 0.5972 -0.1487 0.1233 0.029 Uiso 1 1 calc R

loop_
_atom_site_aniso_label
_atom_site_aniso_U_11
_atom_site_aniso_U_22
_atom_site_aniso_U_33
_atom_site_aniso_U_23
_atom_site_aniso_U_13
_atom_site_aniso_U_12
C17 0.0295(7) 0.0278(6) 0.0212(6) -0.0041(5) -0.0001(5) 0.0072(5)
C22 0.0284(6) 0.0244(6) 0.0225(6) -0.0039(5) 0.0000(5) 0.0052(5)
C8 0.0282(6) 0.0249(6) 0.0280(7) -0.0041(5) 0.0029(5) 0.0034(5)
C9 0.0272(6) 0.0229(6) 0.0255(6) -0.0047(5) -0.0005(5) 0.0048(5)
C10 0.0301(7) 0.0252(6) 0.0263(6) -0.0057(5) 0.0018(5) 0.0035(5)
C18 0.0313(7) 0.0384(8) 0.0279(7) -0.0039(6) 0.0042(6) 0.0109(6)
C24 0.0289(7) 0.0306(7) 0.0240(6) 0.0066(5) 0.0018(5) 0.0090(5)
C16 0.0318(7) 0.0234(6) 0.0220(6) -0.0041(5) -0.0016(5) 0.0095(5)
C5 0.0337(7) 0.0292(7) 0.0403(8) -0.0057(6) 0.0087(6) 0.0012(6)
C6 0.0272(6) 0.0221(6) 0.0334(7) -0.0008(5) 0.0008(5) 0.0055(5)
C15 0.0337(7) 0.0237(6) 0.0242(6) -0.0032(5) 0.0002(5) 0.0039(5)
C21 0.0361(7) 0.0280(7) 0.0291(7) 0.0003(5) 0.0033(6) 0.0062(6)
C7 0.0280(7) 0.0251(7) 0.0410(8) -0.0079(6) -0.0004(6) 0.0078(5)
C19 0.0338(7) 0.0497(9) 0.0330(8) -0.0032(7) 0.0103(6) 0.0035(7)
C20 0.0424(8) 0.0375(8) 0.0319(7) 0.0018(6) 0.0093(6) -0.0007(6)
C11 0.0350(7) 0.0336(7) 0.0380(8) -0.0057(6) 0.0084(6) 0.0035(6)
C1 0.0350(7) 0.0375(8) 0.0370(8) -0.0010(6) 0.0085(6) 0.0034(6)
C14 0.0461(9) 0.0271(7) 0.0342(8) 0.0013(6) 0.0047(6) 0.0045(6)
C13 0.0554(10) 0.0330(8) 0.0423(9) 0.0026(7) 0.0131(8) -0.0064(7)
C23 0.0397(8) 0.0269(7) 0.0271(7) -0.0034(5) 0.0002(6) 0.0121(6)
C27 0.0502(9) 0.0438(9) 0.0397(8) 0.0130(7) 0.0199(7) 0.0258(7)
C4 0.0451(9) 0.0342(8) 0.0388(8) -0.0103(6) 0.0078(7) 0.0028(7)
C3 0.0457(9) 0.0262(7) 0.0410(8) -0.0048(6) -0.0034(7) -0.0040(6)
C12 0.0430(9) 0.0427(9) 0.0459(9) -0.0031(7) 0.0157(7) -0.0038(7)
C2 0.0347(8) 0.0390(8) 0.0474(9) 0.0041(7) 0.0052(7) -0.0072(6)
C25 0.0491(9) 0.0498(9) 0.0320(8) 0.0005(7) 0.0164(7) 0.0096(7)
C26 0.0451(10) 0.0575(11) 0.0574(11) 0.0191(9) -0.0135(8) -0.0110(8)
O4 0.0363(5) 0.0277(5) 0.0222(4) -0.0006(4) 0.0009(4) 0.0138(4)
O1 0.0342(5) 0.0318(5) 0.0450(6) -0.0127(4) -0.0093(5) 0.0104(4)
O2 0.0287(5) 0.0242(5) 0.0385(5) -0.0095(4) -0.0036(4) 0.0081(4)
O3 0.0904(9) 0.0452(7) 0.0334(6) -0.0167(5) -0.0156(6) 0.0368(7)
N1 0.0378(6) 0.0278(6) 0.0240(5) -0.0051(5) -0.0007(5) 0.0143(5)
C42 0.0194(6) 0.0224(6) 0.0213(6) 0.0002(5) 0.0026(5) -0.0034(5)
C36 0.0217(6) 0.0202(6) 0.0236(6) 0.0028(5) 0.0031(5) -0.0016(5)
C43 0.0203(6) 0.0200(6) 0.0217(6) 0.0026(5) 0.0010(5) -0.0022(5)
C37 0.0190(6) 0.0216(6) 0.0230(6) 0.0009(5) 0.0019(5) -0.0016(5)
C35 0.0227(6) 0.0228(6) 0.0255(6) 0.0034(5) 0.0080(5) -0.0002(5)
C49 0.0224(6) 0.0222(6) 0.0228(6) 0.0015(5) 0.0043(5) -0.0028(5)
C44 0.0204(6) 0.0213(6) 0.0231(6) 0.0005(5) 0.0029(5) -0.0021(5)
C45 0.0260(6) 0.0242(6) 0.0279(6) 0.0024(5) 0.0043(5) 0.0030(5)
C48 0.0340(7) 0.0296(7) 0.0299(7) 0.0077(6) 0.0129(6) 0.0014(6)
C46 0.0287(7) 0.0319(7) 0.0313(7) -0.0021(6) 0.0100(6) 0.0050(5)
C38 0.0261(6) 0.0261(6) 0.0317(7) 0.0043(5) 0.0065(5) 0.0034(5)
C40 0.0288(7) 0.0392(8) 0.0311(7) 0.0022(6) 0.0135(6) 0.0007(6)
C39 0.0289(7) 0.0343(7) 0.0390(8) 0.0007(6) 0.0132(6) 0.0075(6)
C50 0.0264(6) 0.0209(6) 0.0239(6) 0.0027(5) 0.0055(5) 0.0005(5)
C47 0.0353(7) 0.0378(8) 0.0333(7) 0.0048(6) 0.0180(6) 0.0024(6)
C34 0.0479(9) 0.0228(7) 0.0315(7) 0.0086(6) 0.0004(6) -0.0030(6)
C41 0.0254(6) 0.0291(7) 0.0254(6) 0.0038(5) 0.0063(5) -0.0019(5)
C28 0.0346(7) 0.0244(7) 0.0425(8) 0.0064(6) 0.0119(6) 0.0049(6)
C51 0.0285(7) 0.0306(7) 0.0295(7) 0.0097(6) -0.0006(5) 0.0061(5)
C33 0.0320(7) 0.0211(6) 0.0338(7) 0.0056(5) 0.0023(6) 0.0022(5)
C32 0.0436(8) 0.0355(8) 0.0363(8) 0.0053(6) 0.0096(7) -0.0033(6)
C31 0.0571(10) 0.0379(8) 0.0366(8) -0.0031(7) 0.0077(7) 0.0045(7)
C30 0.0472(9) 0.0232(7) 0.0527(10) -0.0026(7) -0.0024(7) 0.0009(6)
C29 0.0375(8) 0.0251(7) 0.0594(10) 0.0065(7) 0.0098(7) -0.0027(6)
C54 0.0659(11) 0.0535(10) 0.0317(8) -0.0002(7) -0.0039(8) 0.0078(9)
C53 0.0509(10) 0.0533(11) 0.0642(12) 0.0365(9) -0.0029(9) -0.0011(8)
C52 0.0490(10) 0.0697(12) 0.0500(10) 0.0090(9) 0.0115(8) 0.0302(9)
O8 0.0252(5) 0.0284(5) 0.0347(5) 0.0132(4) -0.0001(4) 0.0000(4)
O6 0.0364(5) 0.0304(5) 0.0336(5) 0.0103(4) -0.0052(4) -0.0075(4)
O5 0.0349(5) 0.0206(4) 0.0309(5) 0.0064(4) -0.0014(4) -0.0031(4)
O7 0.0271(5) 0.0390(6) 0.0418(6) 0.0138(5) -0.0004(4) -0.0088(4)
N2 0.0217(5) 0.0210(5) 0.0268(5) 0.0064(4) 0.0039(4) -0.0021(4)

loop_
_atom_type_symbol
_atom_type_description
_atom_type_scat_dispersion_real
_atom_type_scat_dispersion_imag
_atom_type_scat_source
C C 0.0033 0.0016 'International Tables Vol C Tables 4.2.6.8 and 6.1.1.4'
H H 0.0000 0.0000 'International Tables Vol C Tables 4.2.6.8 and 6.1.1.4'
N N 0.0061 0.0033 'International Tables Vol C Tables 4.2.6.8 and 6.1.1.4'
O O 0.0106 0.0060 'International Tables Vol C Tables 4.2.6.8 and 6.1.1.4'

loop_
_geom_angle_atom_site_label_1
_geom_angle_atom_site_label_2
_geom_angle_atom_site_label_3
_geom_angle
C16 C17 C18 122.52(12)
C16 C17 C22 119.30(12)
C18 C17 C22 118.17(12)
C9 C22 C21 122.64(12)
C9 C22 C17 118.99(12)
C21 C22 C17 118.36(12)
O1 C8 O2 123.48(12)
O1 C8 C9 124.11(12)
O2 C8 C9 112.40(10)
C10 C9 C22 121.84(12)
C10 C9 C8 117.90(12)
C22 C9 C8 120.24(12)
C9 C10 C11 122.66(12)
C9 C10 C15 119.00(12)
C11 C10 C15 118.33(13)
C19 C18 C17 121.47(13)
C19 C18 H18 119.3
C17 C18 H18 119.3
O4 C24 C26 110.45(11)
O4 C24 C25 109.80(11)
C26 C24 C25 113.18(14)
O4 C24 C27 102.46(10)
C26 C24 C27 111.31(13)
C25 C24 C27 109.10(12)
C17 C16 C15 121.64(11)
C17 C16 N1 119.30(12)
C15 C16 N1 119.05(12)
C6 C5 C4 120.42(14)
C6 C5 H5 119.8
C4 C5 H5 119.8
C5 C6 C1 119.07(13)
C5 C6 C7 120.04(13)
C1 C6 C7 120.86(13)
C16 C15 C14 122.44(12)
C16 C15 C10 119.22(12)
C14 C15 C10 118.34(13)
C20 C21 C22 121.14(13)
C20 C21 H21 119.4
C22 C21 H21 119.4
O2 C7 C6 108.01(10)
O2 C7 H7A 110.1
C6 C7 H7A 110.1
O2 C7 H7B 110.1
C6 C7 H7B 110.1
H7A C7 H7B 108.4
C18 C19 C20 120.33(14)
C18 C19 H19 119.8
C20 C19 H19 119.8
C21 C20 C19 120.52(14)
C21 C20 H20 119.7
C19 C20 H20 119.7
C12 C11 C10 121.16(14)
C12 C11 H11 119.4
C10 C11 H11 119.4
C2 C1 C6 120.46(14)
C2 C1 H1 119.8
C6 C1 H1 119.8
C13 C14 C15 121.20(14)
C13 C14 H14 119.4
C15 C14 H14 119.4
C14 C13 C12 120.55(14)
C14 C13 H13 119.7
C12 C13 H13 119.7
O3 C23 O4 126.21(12)
O3 C23 N1 123.97(12)
O4 C23 N1 109.82(11)
C24 C27 H27A 109.5
C24 C27 H27B 109.5
H27A C27 H27B 109.5
C24 C27 H27C 109.5
H27A C27 H27C 109.5
H27B C27 H27C 109.5
C3 C4 C5 120.00(14)
C3 C4 H4 120.0
C5 C4 H4 120.0
C4 C3 C2 120.20(14)
C4 C3 H3 119.9
C2 C3 H3 119.9
C11 C12 C13 120.41(15)
C11 C12 H12 119.8
C13 C12 H12 119.8
C3 C2 C1 119.86(14)
C3 C2 H2 120.1
C1 C2 H2 120.1
C24 C25 H25A 109.5
C24 C25 H25B 109.5
H25A C25 H25B 109.5
C24 C25 H25C 109.5
H25A C25 H25C 109.5
H25B C25 H25C 109.5
C24 C26 H26A 109.5
C24 C26 H26B 109.5
H26A C26 H26B 109.5
C24 C26 H26C 109.5
H26A C26 H26C 109.5
H26B C26 H26C 109.5
C23 O4 C24 119.83(10)
C8 O2 C7 115.51(10)
C23 N1 C16 120.26(11)
C23 N1 H1A 119.9
C16 N1 H1A 119.9
C43 C42 C41 122.45(11)
C43 C42 C37 119.11(11)
C41 C42 C37 118.43(11)
C37 C36 C49 121.74(11)
C37 C36 C35 119.07(11)
C49 C36 C35 119.13(11)
C44 C43 C42 121.56(11)
C44 C43 N2 119.88(11)
C42 C43 N2 118.54(11)
C36 C37 C38 122.49(11)
C36 C37 C42 119.13(11)
C38 C37 C42 118.37(11)
O6 C35 O5 123.21(11)
O6 C35 C36 124.52(11)
O5 C35 C36 112.27(10)
C36 C49 C48 122.31(11)
C36 C49 C44 119.23(11)
C48 C49 C44 118.46(11)
C43 C44 C45 122.50(11)
C43 C44 C49 119.22(11)
C45 C44 C49 118.26(11)
C46 C45 C44 121.31(12)
C46 C45 H45 119.3
C44 C45 H45 119.3
C47 C48 C49 121.18(12)
C47 C48 H48 119.4
C49 C48 H48 119.4
C45 C46 C47 120.32(12)
C45 C46 H46 119.8
C47 C46 H46 119.8
C39 C38 C37 120.87(12)
C39 C38 H38 119.6
C37 C38 H38 119.6
C41 C40 C39 120.29(12)
C41 C40 H40 119.9
C39 C40 H40 119.9
C38 C39 C40 120.86(12)
C38 C39 H39 119.6
C40 C39 H39 119.6
O7 C50 O8 126.18(11)
O7 C50 N2 125.06(11)
O8 C50 N2 108.75(10)
C48 C47 C46 120.47(12)
C48 C47 H47 119.8
C46 C47 H47 119.8
O5 C34 C33 107.76(11)
O5 C34 H34A 110.2
C33 C34 H34A 110.2
O5 C34 H34B 110.2
C33 C34 H34B 110.2
H34A C34 H34B 108.5
C40 C41 C42 121.17(12)
C40 C41 H41 119.4
C42 C41 H41 119.4
C33 C28 C29 120.46(14)
C33 C28 H28 119.8
C29 C28 H28 119.8
O8 C51 C52 109.80(12)
O8 C51 C54 110.59(11)
C52 C51 C54 112.52(14)
O8 C51 C53 102.46(11)
C52 C51 C53 111.53(14)
C54 C51 C53 109.50(14)
C28 C33 C32 118.98(13)
C28 C33 C34 120.33(13)
C32 C33 C34 120.68(13)
C31 C32 C33 120.51(14)
C31 C32 H32 119.7
C33 C32 H32 119.7
C32 C31 C30 119.91(15)
C32 C31 H31 120.0
C30 C31 H31 120.0
C29 C30 C31 120.16(14)
C29 C30 H30 119.9
C31 C30 H30 119.9
C30 C29 C28 119.96(14)
C30 C29 H29 120.0
C28 C29 H29 120.0
C51 C54 H54A 109.5
C51 C54 H54B 109.5
H54A C54 H54B 109.5
C51 C54 H54C 109.5
H54A C54 H54C 109.5
H54B C54 H54C 109.5
C51 C53 H53A 109.5
C51 C53 H53B 109.5
H53A C53 H53B 109.5
C51 C53 H53C 109.5
H53A C53 H53C 109.5
H53B C53 H53C 109.5
C51 C52 H52A 109.5
C51 C52 H52B 109.5
H52A C52 H52B 109.5
C51 C52 H52C 109.5
H52A C52 H52C 109.5
H52B C52 H52C 109.5
C50 O8 C51 120.33(10)
C35 O5 C34 115.91(10)
C50 N2 C43 122.57(10)
C50 N2 H2A 118.7
C43 N2 H2A 118.7

loop_
_geom_bond_atom_site_label_1
_geom_bond_atom_site_label_2
_geom_bond_distance
C17 C16 1.4020(19)
C17 C18 1.427(2)
C17 C22 1.4376(17)
C22 C9 1.4044(19)
C22 C21 1.4303(19)
C8 O1 1.2071(16)
C8 O2 1.3315(15)
C8 C9 1.4988(17)
C9 C10 1.4038(19)
C10 C11 1.427(2)
C10 C15 1.4384(18)
C18 C19 1.357(2)
C18 H18 0.9500
C24 O4 1.4809(15)
C24 C26 1.503(2)
C24 C25 1.511(2)
C24 C27 1.5151(19)
C16 C15 1.404(2)
C16 N1 1.4316(16)
C5 C6 1.384(2)
C5 C4 1.390(2)
C5 H5 0.9500
C6 C1 1.388(2)
C6 C7 1.4970(18)
C15 C14 1.426(2)
C21 C20 1.358(2)
C21 H21 0.9500
C7 O2 1.4609(15)
C7 H7A 0.9900
C7 H7B 0.9900
C19 C20 1.416(2)
C19 H19 0.9500
C20 H20 0.9500
C11 C12 1.357(2)
C11 H11 0.9500
C1 C2 1.386(2)
C1 H1 0.9500
C14 C13 1.354(2)
C14 H14 0.9500
C13 C12 1.417(2)
C13 H13 0.9500
C23 O3 1.2055(17)
C23 O4 1.3466(15)
C23 N1 1.3582(17)
C27 H27A 0.9800
C27 H27B 0.9800
C27 H27C 0.9800
C4 C3 1.374(2)
C4 H4 0.9500
C3 C2 1.382(2)
C3 H3 0.9500
C12 H12 0.9500
C2 H2 0.9500
C25 H25A 0.9800
C25 H25B 0.9800
C25 H25C 0.9800
C26 H26A 0.9800
C26 H26B 0.9800
C26 H26C 0.9800
N1 H1A 0.8800
C42 C43 1.4047(17)
C42 C41 1.4264(17)
C42 C37 1.4383(16)
C36 C37 1.3999(17)
C36 C49 1.4019(17)
C36 C35 1.5003(16)
C43 C44 1.4025(17)
C43 N2 1.4260(15)
C37 C38 1.4298(17)
C35 O6 1.2054(15)
C35 O5 1.3324(15)
C49 C48 1.4257(18)
C49 C44 1.4342(16)
C44 C45 1.4283(17)
C45 C46 1.3569(19)
C45 H45 0.9500
C48 C47 1.3582(19)
C48 H48 0.9500
C46 C47 1.4161(19)
C46 H46 0.9500
C38 C39 1.3545(19)
C38 H38 0.9500
C40 C41 1.3568(18)
C40 C39 1.4175(19)
C40 H40 0.9500
C39 H39 0.9500
C50 O7 1.2039(15)
C50 O8 1.3461(14)
C50 N2 1.3631(15)
C47 H47 0.9500
C34 O5 1.4627(15)
C34 C33 1.4998(19)
C34 H34A 0.9900
C34 H34B 0.9900
C41 H41 0.9500
C28 C33 1.3854(19)
C28 C29 1.389(2)
C28 H28 0.9500
C51 O8 1.4785(15)
C51 C52 1.500(2)
C51 C54 1.509(2)
C51 C53 1.517(2)
C33 C32 1.387(2)
C32 C31 1.383(2)
C32 H32 0.9500
C31 C30 1.383(2)
C31 H31 0.9500
C30 C29 1.371(2)
C30 H30 0.9500
C29 H29 0.9500
C54 H54A 0.9800
C54 H54B 0.9800
C54 H54C 0.9800
C53 H53A 0.9800
C53 H53B 0.9800
C53 H53C 0.9800
C52 H52A 0.9800
C52 H52B 0.9800
C52 H52C 0.9800
N2 H2A 0.8800
